data_7060771
loop_
_publ_author_name
'Sun, Yao'
'Chi, Mingjun'
'Bashir, Muhammad Sohail'
'Wang, Yusong'
'Qasim, Muhammad'

_publ_section_title
;
 Influence of intramolecular \p--\p and H-bonding interactions on
 pyrazolylimine nickel-catalyzed ethylene polymerization and
 co-polymerization
;
_journal_issue 30
_journal_name_full 'New Journal of Chemistry'
_journal_page_first 13280
_journal_page_last 13285
_journal_paper_doi 10.1039/D1NJ02437J
_journal_volume 45
_journal_year 2021
_chemical_formula_moiety 'C45 H39 Br2 N3 Ni, C H2 Cl2'
_chemical_formula_sum 'C46 H41 Br2 Cl2 N3 Ni'
_chemical_formula_weight 925.25
_space_group_crystal_system triclinic
_space_group_IT_number 2
_space_group_name_Hall '-P 1'
_space_group_name_H-M_alt 'P -1'
_atom_sites_solution_hydrogens geom
_atom_sites_solution_primary dual
_audit_creation_date 2020-09-25
_audit_creation_method
;
Olex2 1.2
(compiled 2018.05.29 svn.r3508 for OlexSys, GUI svn.r5506)
;
_audit_update_record
;
2021-05-12 deposited with the CCDC.	2021-06-23 downloaded from the CCDC.
;
_cell_angle_alpha 76.356(2)
_cell_angle_beta 77.471(2)
_cell_angle_gamma 67.677(2)
_cell_formula_units_Z 2
_cell_length_a 9.6967(5)
_cell_length_b 11.2561(7)
_cell_length_c 21.1250(12)
_cell_measurement_reflns_used 6427
_cell_measurement_temperature 170
_cell_measurement_theta_max 26.410
_cell_measurement_theta_min 2.370
_cell_volume 2051.8(2)
_computing_cell_refinement 'SAINT V8.40A (?, 2016)'
_computing_data_reduction 'SAINT V8.40A (?, 2016)'
_computing_molecular_graphics 'Olex2 (Dolomanov et al., 2009)'
_computing_publication_material 'Olex2 (Dolomanov et al., 2009)'
_computing_structure_refinement 'ShelXL (Sheldrick, 2015)'
_computing_structure_solution 'XT (Sheldrick, 2015)'
_diffrn_ambient_temperature 170.0
_diffrn_measured_fraction_theta_full 0.996
_diffrn_measured_fraction_theta_max 0.988
_diffrn_measurement_device_type 'bruker d8 venture'
_diffrn_measurement_method '\f and \w scans'
_diffrn_radiation_type MoK\a
_diffrn_radiation_wavelength 0.71073
_diffrn_reflns_av_R_equivalents 0.0662
_diffrn_reflns_av_unetI/netI 0.0779
_diffrn_reflns_Laue_measured_fraction_full 0.996
_diffrn_reflns_Laue_measured_fraction_max 0.988
_diffrn_reflns_limit_h_max 12
_diffrn_reflns_limit_h_min -12
_diffrn_reflns_limit_k_max 14
_diffrn_reflns_limit_k_min -14
_diffrn_reflns_limit_l_max 26
_diffrn_reflns_limit_l_min -26
_diffrn_reflns_number 23740
_diffrn_reflns_point_group_measured_fraction_full 0.996
_diffrn_reflns_point_group_measured_fraction_max 0.988
_diffrn_reflns_theta_full 25.242
_diffrn_reflns_theta_max 26.508
_diffrn_reflns_theta_min 1.985
_diffrn_standards_number 0
_exptl_absorpt_coefficient_mu 2.587
_exptl_absorpt_correction_T_max 0.7454
_exptl_absorpt_correction_T_min 0.5237
_exptl_absorpt_correction_type multi-scan
_exptl_absorpt_process_details
'SADABS-2016/2 (Bruker,2016/2) was used for absorption correction. wR2(int) was 0.1272 before and 0.0754 after correction. The Ratio of minimum to maximum transmission is 0.7026. The \l/2 correction factor is Not present.'
_exptl_crystal_colour red
_exptl_crystal_colour_primary red
_exptl_crystal_density_diffrn 1.498
_exptl_crystal_description block
_exptl_crystal_F_000 940
_exptl_crystal_size_max 0.15
_exptl_crystal_size_mid 0.08
_exptl_crystal_size_min 0.05
_refine_diff_density_max 1.434
_refine_diff_density_min -1.430
_refine_diff_density_rms 0.103
_refine_ls_extinction_method none
_refine_ls_goodness_of_fit_ref 1.038
_refine_ls_hydrogen_treatment constr
_refine_ls_matrix_type full
_refine_ls_number_parameters 499
_refine_ls_number_reflns 8403
_refine_ls_number_restraints 0
_refine_ls_restrained_S_all 1.038
_refine_ls_R_factor_all 0.0888
_refine_ls_R_factor_gt 0.0534
_refine_ls_shift/su_max 0.001
_refine_ls_shift/su_mean 0.000
_refine_ls_structure_factor_coef Fsqd
_refine_ls_weighting_details 'w=1/[\s^2^(Fo^2^)+(0.0390P)^2^+4.4830P] where P=(Fo^2^+2Fc^2^)/3'
_refine_ls_weighting_scheme calc
_refine_ls_wR_factor_gt 0.1131
_refine_ls_wR_factor_ref 0.1353
_reflns_Friedel_coverage 0.000
_reflns_number_gt 5899
_reflns_number_total 8403
_reflns_threshold_expression 'I > 2\s(I)'
_cod_data_source_file d1nj02437j2.cif
_cod_data_source_block 0925cmjch3ch3_0m
_cod_depositor_comments 'Adding full bibliography for 7060771.cif.'
_cod_database_code 7060771
_shelx_shelxl_version_number 2018/3
_shelx_space_group_comment
;
The symmetry employed for this shelxl refinement is uniquely defined
by the following loop, which should always be used as a source of
symmetry information in preference to the above space-group names.
They are only intended as comments.
;
_shelx_estimated_absorpt_t_max 0.882
_shelx_estimated_absorpt_t_min 0.698
_olex2_refinement_description
;
1. Others
 Fixed Sof: C47(0.6) H47A(0.6) H47B(0.6) C46(0.4) H46A(0.4) H46B(0.4)
 Fixed Uiso: H21(0.023) H17(0.023) H7(0.026) H15(0.025) H23(0.027) H27(0.032)
 H40(0.028) H43(0.031) H24(0.031) H13(0.03) H29(0.035) H25(0.036) H33(0.037)
 H45A(0.043) H45B(0.043) H45C(0.043) H38(0.033) H36(0.03) H41A(0.044)
 H41B(0.044) H41C(0.044) H9(0.036) H20A(0.047) H20B(0.047) H20C(0.047)
 H39(0.032) H26(0.038) H37(0.034) H12(0.039) H10(0.041) H11(0.044) H32(0.048)
 H30(0.048) H31(0.056) H2(0.051) H1(0.047) H3(0.061) H5(0.085) H4(0.118)
 H47A(0.084) H47B(0.084) H46A(0.083) H46B(0.083)
 Fixed X: H21(0.474091) H17(0.368433) H7(0.481956) H15(0.363289) H23(0.431955)
 H27(0.209643) H40(0.912945) H43(0.931347) H24(0.232451) H13(0.60504)
 H29(0.653991) H25(0.021259) H33(0.636929) H45A(0.623052) H45B(0.652472)
 H45C(0.50847) H38(1.122288) H36(0.761336) H41A(1.075057) H41B(1.097183)
 H41C(1.004718) H9(0.712) H20A(0.312385) H20B(0.328607) H20C(0.179233)
 H39(1.100124) H26(0.009028) H37(0.951644) H12(0.847798) H10(0.955787)
 H11(1.023985) H32(0.850316) H30(0.867873) H31(0.965865) H2(-0.018935)
 H1(0.1841) H3(0.024277) H5(0.470798) H4(0.269428) H47A(0.804552) H47B(0.6442)
 H46A(0.764642) H46B(0.5885)
 Fixed Y: H21(0.423841) H17(0.303565) H7(0.774299) H15(0.606571) H23(0.12734)
 H27(0.48283) H40(0.351437) H43(0.730265) H24(0.059598) H13(0.634773)
 H29(0.181873) H25(0.202696) H33(0.268863) H45A(0.918908) H45B(0.800151)
 H45C(0.84047) H38(0.146228) H36(0.47754) H41A(0.478509) H41B(0.616811)
 H41C(0.586687) H9(0.794771) H20A(0.302259) H20B(0.414492) H20C(0.440525)
 H39(0.171771) H26(0.414665) H37(0.298841) H12(0.593054) H10(0.74983)
 H11(0.646914) H32(0.08675) H30(-0.00225) H31(-0.051021) H2(0.964475)
 H1(0.80852) H3(1.098737) H5(0.915055) H4(1.073247) H47A(0.198547)
 H47B(0.291901) H46A(0.119146) H46B(0.178857)
 Fixed Z: H21(0.87201) H17(0.755423) H7(0.698498) H15(0.609737) H23(0.861902)
 H27(0.913402) H40(0.844703) H43(0.878735) H24(0.917694) H13(0.548606)
 H29(0.768584) H25(0.972082) H33(0.945498) H45A(0.920651) H45B(0.981079)
 H45C(0.944821) H38(0.696487) H36(0.667437) H41A(0.793203) H41B(0.778124)
 H41C(0.733401) H9(0.674924) H20A(0.648704) H20B(0.58808) H20C(0.640943)
 H39(0.805522) H26(0.9689) H37(0.628663) H12(0.490717) H10(0.617259)
 H11(0.526116) H32(0.964996) H30(0.788327) H31(0.886756) H2(0.646796)
 H1(0.696099) H3(0.54794) H5(0.547172) H4(0.499796) H47A(0.618688)
 H47B(0.647054) H46A(0.535993) H46B(0.532899)
;
_olex2_submission_special_instructions 'No special instructions were received'

loop_
_space_group_symop_operation_xyz
'x, y, z'
'-x, -y, -z'

loop_
_atom_site_label
_atom_site_type_symbol
_atom_site_fract_x
_atom_site_fract_y
_atom_site_fract_z
_atom_site_U_iso_or_equiv
_atom_site_adp_type
_atom_site_occupancy
_atom_site_site_symmetry_order
_atom_site_calc_flag
_atom_site_refinement_flags_posn
_atom_site_refinement_flags_adp
_atom_site_refinement_flags_occupancy
_atom_site_disorder_assembly
_atom_site_disorder_group
Br1 Br 0.41545(7) 0.94154(5) 0.77872(3) 0.04685(17) Uani 1 1 d . . . . .
Ni1 Ni 0.43856(6) 0.73171(5) 0.84136(3) 0.02468(15) Uani 1 1 d . . . . .
Br2 Br 0.24135(6) 0.71433(6) 0.92275(3) 0.05388(19) Uani 1 1 d . . . . .
Cl1 Cl 0.6765(2) 0.3267(2) 0.53738(9) 0.0800(5) Uani 1 1 d . . . . .
Cl2 Cl 0.6345(2) 0.10834(17) 0.63594(10) 0.0839(6) Uani 1 1 d . . . . .
N1 N 0.5589(3) 0.5921(3) 0.78504(15) 0.0174(7) Uani 1 1 d . . . . .
N2 N 0.7504(3) 0.6086(3) 0.82413(15) 0.0192(7) Uani 1 1 d . . . . .
N3 N 0.6391(4) 0.6834(3) 0.86643(16) 0.0207(7) Uani 1 1 d . . . . .
C34 C 0.7017(4) 0.5460(4) 0.78707(18) 0.0187(8) Uani 1 1 d . . . . .
C14 C 0.4519(4) 0.6103(4) 0.68738(19) 0.0182(8) Uani 1 1 d . . . . .
C19 C 0.4910(4) 0.5393(4) 0.74921(18) 0.0164(8) Uani 1 1 d . . . . .
C21 C 0.4749(4) 0.3575(4) 0.84757(19) 0.0192(8) Uani 1 1 d . . . . .
H21 H 0.474091 0.423841 0.872010 0.023 Uiso 1 1 calc R . . . .
C17 C 0.3907(4) 0.3812(4) 0.73812(19) 0.0193(8) Uani 1 1 d . . . . .
H17 H 0.368433 0.303565 0.755423 0.023 Uiso 1 1 calc R . . . .
C16 C 0.3592(4) 0.4456(4) 0.67516(19) 0.0194(8) Uani 1 1 d . . . . .
C18 C 0.4539(4) 0.4265(4) 0.77672(18) 0.0175(8) Uani 1 1 d . . . . .
C35 C 0.8195(4) 0.4333(4) 0.75984(19) 0.0194(8) Uani 1 1 d . . . . .
C7 C 0.4794(4) 0.7392(4) 0.65961(19) 0.0214(9) Uani 1 1 d . . . . .
H7 H 0.481956 0.774299 0.698498 0.026 Uiso 1 1 calc R . . . .
C15 C 0.3881(4) 0.5599(4) 0.65189(19) 0.0208(9) Uani 1 1 d . . . . .
H15 H 0.363289 0.606571 0.609737 0.025 Uiso 1 1 calc R . . . .
C44 C 0.7037(5) 0.7418(4) 0.8924(2) 0.0224(9) Uani 1 1 d . . . . .
C22 C 0.3431(4) 0.3109(4) 0.88237(19) 0.0197(8) Uani 1 1 d . . . . .
C23 C 0.3466(5) 0.1863(4) 0.88391(19) 0.0229(9) Uani 1 1 d . . . . .
H23 H 0.431955 0.127340 0.861902 0.027 Uiso 1 1 calc R . . . .
C42 C 0.8861(4) 0.6246(4) 0.8231(2) 0.0209(9) Uani 1 1 d . . . . .
C6 C 0.3491(5) 0.8423(4) 0.6251(2) 0.0227(9) Uani 1 1 d . . . . .
C8 C 0.6333(5) 0.7177(4) 0.6185(2) 0.0234(9) Uani 1 1 d . . . . .
C27 C 0.2151(5) 0.3964(4) 0.9143(2) 0.0268(10) Uani 1 1 d . . . . .
H27 H 0.209643 0.482830 0.913402 0.032 Uiso 1 1 calc R . . . .
C28 C 0.6235(4) 0.2436(4) 0.8551(2) 0.0237(9) Uani 1 1 d . . . . .
C40 C 0.9208(4) 0.3409(4) 0.8006(2) 0.0233(9) Uani 1 1 d . . . . .
H40 H 0.912945 0.351437 0.844703 0.028 Uiso 1 1 calc R . . . .
C43 C 0.8590(5) 0.7043(4) 0.8671(2) 0.0257(9) Uani 1 1 d . . . . .
H43 H 0.931347 0.730265 0.878735 0.031 Uiso 1 1 calc R . . . .
C24 C 0.2277(5) 0.1457(4) 0.9170(2) 0.0258(9) Uani 1 1 d . . . . .
H24 H 0.232451 0.059598 0.917694 0.031 Uiso 1 1 calc R . . . .
C13 C 0.6758(5) 0.6583(4) 0.5631(2) 0.0250(9) Uani 1 1 d . . . . .
H13 H 0.605040 0.634773 0.548606 0.030 Uiso 1 1 calc R . . . .
C29 C 0.6933(5) 0.1626(4) 0.8087(2) 0.0290(10) Uani 1 1 d . . . . .
H29 H 0.653991 0.181873 0.768584 0.035 Uiso 1 1 calc R . . . .
C25 C 0.1023(5) 0.2306(5) 0.9491(2) 0.0297(10) Uani 1 1 d . . . . .
H25 H 0.021259 0.202696 0.972082 0.036 Uiso 1 1 calc R . . . .
C33 C 0.6836(5) 0.2139(5) 0.9133(2) 0.0307(10) Uani 1 1 d . . . . .
H33 H 0.636929 0.268863 0.945498 0.037 Uiso 1 1 calc R . . . .
C45 C 0.6144(5) 0.8330(4) 0.9386(2) 0.0284(10) Uani 1 1 d . . . . .
H45A H 0.623052 0.918908 0.920651 0.043 Uiso 1 1 calc GR . . . .
H45B H 0.652472 0.800151 0.981079 0.043 Uiso 1 1 calc GR . . . .
H45C H 0.508470 0.840470 0.944821 0.043 Uiso 1 1 calc GR . . . .
C38 C 1.0450(5) 0.2186(4) 0.7129(2) 0.0278(10) Uani 1 1 d . . . . .
H38 H 1.122288 0.146228 0.696487 0.033 Uiso 1 1 calc R . . . .
C36 C 0.8305(5) 0.4165(4) 0.6954(2) 0.0253(9) Uani 1 1 d . . . . .
H36 H 0.761336 0.477540 0.667437 0.030 Uiso 1 1 calc R . . . .
C41 C 1.0279(5) 0.5722(4) 0.7781(2) 0.0293(10) Uani 1 1 d . . . . .
H41A H 1.075057 0.478509 0.793203 0.044 Uiso 1 1 calc GR . . . .
H41B H 1.097183 0.616811 0.778124 0.044 Uiso 1 1 calc GR . . . .
H41C H 1.004718 0.586687 0.733401 0.044 Uiso 1 1 calc GR . . . .
C9 C 0.7391(5) 0.7525(4) 0.6378(2) 0.0297(10) Uani 1 1 d . . . . .
H9 H 0.712000 0.794771 0.674924 0.036 Uiso 1 1 calc R . . . .
C20 C 0.2887(5) 0.3964(5) 0.6347(2) 0.0315(10) Uani 1 1 d . . . . .
H20A H 0.312385 0.302259 0.648704 0.047 Uiso 1 1 calc GR . . . .
H20B H 0.328607 0.414492 0.588080 0.047 Uiso 1 1 calc GR . . . .
H20C H 0.179233 0.440525 0.640943 0.047 Uiso 1 1 calc GR . . . .
C39 C 1.0323(4) 0.2343(4) 0.7774(2) 0.0264(10) Uani 1 1 d . . . . .
H39 H 1.100124 0.171771 0.805522 0.032 Uiso 1 1 calc R . . . .
C26 C 0.0955(5) 0.3558(5) 0.9474(2) 0.0313(10) Uani 1 1 d . . . . .
H26 H 0.009028 0.414665 0.968900 0.038 Uiso 1 1 calc R . . . .
C37 C 0.9434(5) 0.3099(4) 0.6727(2) 0.0283(10) Uani 1 1 d . . . . .
H37 H 0.951644 0.298841 0.628663 0.034 Uiso 1 1 calc R . . . .
C12 C 0.8206(5) 0.6331(4) 0.5286(2) 0.0328(11) Uani 1 1 d . . . . .
H12 H 0.847798 0.593054 0.490717 0.039 Uiso 1 1 calc R . . . .
C10 C 0.8844(5) 0.7261(5) 0.6033(2) 0.0345(11) Uani 1 1 d . . . . .
H10 H 0.955787 0.749830 0.617259 0.041 Uiso 1 1 calc R . . . .
C11 C 0.9245(5) 0.6659(5) 0.5492(2) 0.0365(11) Uani 1 1 d . . . . .
H11 H 1.023985 0.646914 0.526116 0.044 Uiso 1 1 calc R . . . .
C32 C 0.8104(5) 0.1055(5) 0.9251(3) 0.0398(13) Uani 1 1 d . . . . .
H32 H 0.850316 0.086750 0.964996 0.048 Uiso 1 1 calc R . . . .
C30 C 0.8209(5) 0.0528(5) 0.8205(3) 0.0400(12) Uani 1 1 d . . . . .
H30 H 0.867873 -0.002250 0.788327 0.048 Uiso 1 1 calc R . . . .
C31 C 0.8793(6) 0.0240(5) 0.8786(3) 0.0466(14) Uani 1 1 d . . . . .
H31 H 0.965865 -0.051021 0.886756 0.056 Uiso 1 1 calc R . . . .
C2 C 0.0811(5) 0.9550(5) 0.6262(3) 0.0428(13) Uani 1 1 d . . . . .
H2 H -0.018935 0.964475 0.646796 0.051 Uiso 1 1 calc R . . . .
C1 C 0.2024(5) 0.8609(5) 0.6551(3) 0.0395(12) Uani 1 1 d . . . . .
H1 H 0.184100 0.808520 0.696099 0.047 Uiso 1 1 calc R . . . .
C3 C 0.1062(6) 1.0341(5) 0.5681(3) 0.0507(15) Uani 1 1 d . . . . .
H3 H 0.024277 1.098737 0.547940 0.061 Uiso 1 1 calc R . . . .
C5 C 0.3711(6) 0.9236(6) 0.5680(3) 0.070(2) Uani 1 1 d . . . . .
H5 H 0.470798 0.915055 0.547172 0.085 Uiso 1 1 calc R . . . .
C4 C 0.2508(7) 1.0182(7) 0.5398(3) 0.099(3) Uani 1 1 d . . . . .
H4 H 0.269428 1.073247 0.499796 0.118 Uiso 1 1 calc R . . . .
C47 C 0.6961(12) 0.2331(12) 0.6144(6) 0.070(3) Uani 0.6 1 d . . P A 2
H47A H 0.804552 0.198547 0.618688 0.084 Uiso 0.6 1 calc R . P A 2
H47B H 0.644200 0.291901 0.647054 0.084 Uiso 0.6 1 calc R . P A 2
C46 C 0.6680(17) 0.1780(17) 0.5557(8) 0.069(5) Uani 0.4 1 d . . P A 1
H46A H 0.764642 0.119146 0.535993 0.083 Uiso 0.4 1 calc R . P A 1
H46B H 0.588500 0.178857 0.532899 0.083 Uiso 0.4 1 calc R . P A 1

loop_
_atom_site_aniso_label
_atom_site_aniso_U_11
_atom_site_aniso_U_22
_atom_site_aniso_U_33
_atom_site_aniso_U_23
_atom_site_aniso_U_13
_atom_site_aniso_U_12
Br1 0.0699(4) 0.0257(3) 0.0382(3) -0.0111(2) -0.0179(3) -0.0003(2)
Ni1 0.0161(3) 0.0302(3) 0.0283(3) -0.0144(3) -0.0023(2) -0.0036(2)
Br2 0.0371(3) 0.0571(4) 0.0694(4) -0.0291(3) 0.0228(3) -0.0241(3)
Cl1 0.0679(11) 0.0970(14) 0.0650(11) 0.0052(10) 0.0040(9) -0.0358(10)
Cl2 0.0923(14) 0.0490(10) 0.0901(14) -0.0028(9) -0.0029(11) -0.0128(9)
N1 0.0155(16) 0.0201(18) 0.0152(16) -0.0012(14) -0.0045(13) -0.0045(13)
N2 0.0172(16) 0.0214(18) 0.0198(17) -0.0068(15) -0.0018(13) -0.0060(14)
N3 0.0204(17) 0.0227(19) 0.0194(17) -0.0078(15) -0.0036(13) -0.0049(14)
C34 0.023(2) 0.020(2) 0.0149(19) -0.0024(17) -0.0042(15) -0.0079(17)
C14 0.0145(18) 0.018(2) 0.0191(19) -0.0026(17) -0.0044(15) -0.0012(15)
C19 0.0127(18) 0.017(2) 0.0172(19) -0.0046(16) -0.0011(14) -0.0017(15)
C21 0.023(2) 0.017(2) 0.018(2) -0.0007(17) -0.0043(16) -0.0081(16)
C17 0.0154(19) 0.020(2) 0.023(2) -0.0042(17) -0.0016(16) -0.0072(16)
C16 0.0151(19) 0.022(2) 0.021(2) -0.0062(18) 0.0001(15) -0.0063(16)
C18 0.0128(18) 0.017(2) 0.0198(19) -0.0055(17) -0.0008(15) -0.0017(15)
C35 0.0177(19) 0.019(2) 0.022(2) -0.0034(17) -0.0041(16) -0.0061(16)
C7 0.021(2) 0.023(2) 0.021(2) -0.0049(18) -0.0051(16) -0.0067(17)
C15 0.019(2) 0.022(2) 0.020(2) -0.0023(17) -0.0056(16) -0.0035(16)
C44 0.026(2) 0.021(2) 0.021(2) -0.0010(18) -0.0051(17) -0.0097(17)
C22 0.023(2) 0.022(2) 0.0161(19) -0.0021(17) -0.0030(16) -0.0104(17)
C23 0.024(2) 0.027(2) 0.017(2) -0.0057(18) -0.0013(16) -0.0083(18)
C42 0.018(2) 0.023(2) 0.025(2) -0.0036(18) -0.0049(16) -0.0101(17)
C6 0.027(2) 0.013(2) 0.026(2) -0.0035(18) -0.0083(17) -0.0031(17)
C8 0.024(2) 0.017(2) 0.026(2) 0.0050(18) -0.0082(17) -0.0057(17)
C27 0.029(2) 0.021(2) 0.029(2) -0.0044(19) -0.0017(18) -0.0078(18)
C28 0.021(2) 0.022(2) 0.027(2) 0.0063(18) -0.0049(17) -0.0109(17)
C40 0.021(2) 0.024(2) 0.024(2) -0.0018(19) -0.0042(17) -0.0080(17)
C43 0.023(2) 0.027(2) 0.032(2) -0.003(2) -0.0110(18) -0.0115(18)
C24 0.034(2) 0.027(2) 0.024(2) -0.0054(19) -0.0022(18) -0.019(2)
C13 0.023(2) 0.026(2) 0.025(2) -0.0023(19) -0.0053(17) -0.0076(18)
C29 0.025(2) 0.026(2) 0.031(2) 0.001(2) -0.0042(18) -0.0067(18)
C25 0.026(2) 0.042(3) 0.023(2) -0.005(2) 0.0003(18) -0.017(2)
C33 0.029(2) 0.033(3) 0.032(2) 0.006(2) -0.0090(19) -0.017(2)
C45 0.032(2) 0.031(3) 0.023(2) -0.006(2) -0.0062(18) -0.008(2)
C38 0.020(2) 0.020(2) 0.042(3) -0.011(2) -0.0003(19) -0.0039(17)
C36 0.027(2) 0.022(2) 0.024(2) -0.0013(19) -0.0043(17) -0.0059(18)
C41 0.020(2) 0.033(3) 0.036(3) -0.008(2) -0.0001(18) -0.0107(19)
C9 0.035(2) 0.025(2) 0.032(2) -0.002(2) -0.008(2) -0.013(2)
C20 0.037(3) 0.038(3) 0.027(2) -0.009(2) -0.0071(19) -0.019(2)
C39 0.018(2) 0.024(2) 0.037(3) -0.002(2) -0.0076(18) -0.0073(17)
C26 0.023(2) 0.038(3) 0.029(2) -0.011(2) 0.0029(18) -0.007(2)
C37 0.034(2) 0.026(2) 0.026(2) -0.010(2) -0.0042(19) -0.0088(19)
C12 0.033(3) 0.026(2) 0.031(2) -0.002(2) -0.001(2) -0.004(2)
C10 0.030(2) 0.030(3) 0.045(3) 0.008(2) -0.015(2) -0.015(2)
C11 0.024(2) 0.034(3) 0.043(3) -0.001(2) 0.000(2) -0.006(2)
C32 0.037(3) 0.042(3) 0.044(3) 0.019(3) -0.024(2) -0.024(2)
C30 0.031(3) 0.029(3) 0.053(3) -0.004(2) -0.001(2) -0.008(2)
C31 0.031(3) 0.031(3) 0.073(4) 0.017(3) -0.024(3) -0.012(2)
C2 0.023(2) 0.032(3) 0.065(4) -0.006(3) -0.007(2) -0.001(2)
C1 0.027(2) 0.031(3) 0.048(3) 0.009(2) -0.004(2) -0.006(2)
C3 0.041(3) 0.042(3) 0.044(3) 0.004(3) -0.013(2) 0.010(2)
C5 0.034(3) 0.057(4) 0.066(4) 0.039(3) 0.007(3) 0.008(3)
C4 0.050(4) 0.090(5) 0.067(4) 0.057(4) 0.013(3) 0.022(4)
C47 0.043(6) 0.093(9) 0.074(8) -0.033(7) 0.001(5) -0.017(6)
C46 0.048(9) 0.093(13) 0.075(11) -0.068(11) -0.007(8) -0.004(8)

loop_
_atom_type_symbol
_atom_type_description
_atom_type_scat_dispersion_real
_atom_type_scat_dispersion_imag
_atom_type_scat_source
C C 0.0033 0.0016 'International Tables Vol C Tables 4.2.6.8 and 6.1.1.4'
H H 0.0000 0.0000 'International Tables Vol C Tables 4.2.6.8 and 6.1.1.4'
Br Br -0.2901 2.4595 'International Tables Vol C Tables 4.2.6.8 and 6.1.1.4'
Cl Cl 0.1484 0.1585 'International Tables Vol C Tables 4.2.6.8 and 6.1.1.4'
N N 0.0061 0.0033 'International Tables Vol C Tables 4.2.6.8 and 6.1.1.4'
Ni Ni 0.3393 1.1124 'International Tables Vol C Tables 4.2.6.8 and 6.1.1.4'

loop_
_geom_angle_atom_site_label_1
_geom_angle_atom_site_label_2
_geom_angle_atom_site_label_3
_geom_angle
_geom_angle_site_symmetry_1
_geom_angle_site_symmetry_3
_geom_angle_publ_flag
Br2 Ni1 Br1 117.37(3) . . ?
N1 Ni1 Br1 110.22(9) . . ?
N1 Ni1 Br2 123.11(10) . . ?
N3 Ni1 Br1 99.24(10) . . ?
N3 Ni1 Br2 118.80(10) . . ?
N3 Ni1 N1 80.20(13) . . ?
C34 N1 Ni1 115.0(3) . . ?
C34 N1 C19 121.3(3) . . ?
C19 N1 Ni1 123.5(2) . . ?
N3 N2 C34 115.9(3) . . ?
N3 N2 C42 109.7(3) . . ?
C42 N2 C34 134.0(3) . . ?
N2 N3 Ni1 111.5(2) . . ?
C44 N3 Ni1 134.4(3) . . ?
C44 N3 N2 107.0(3) . . ?
N1 C34 N2 114.3(3) . . ?
N1 C34 C35 129.6(4) . . ?
N2 C34 C35 116.0(3) . . ?
C19 C14 C7 121.0(3) . . ?
C15 C14 C19 118.2(4) . . ?
C15 C14 C7 120.8(3) . . ?
C14 C19 N1 117.5(3) . . ?
C14 C19 C18 120.6(4) . . ?
C18 C19 N1 121.8(3) . . ?
C18 C21 H21 106.7 . . ?
C18 C21 C22 112.0(3) . . ?
C22 C21 H21 106.7 . . ?
C28 C21 H21 106.7 . . ?
C28 C21 C18 115.1(3) . . ?
C28 C21 C22 109.1(3) . . ?
C16 C17 H17 118.8 . . ?
C16 C17 C18 122.4(4) . . ?
C18 C17 H17 118.8 . . ?
C17 C16 C20 121.7(4) . . ?
C15 C16 C17 117.8(4) . . ?
C15 C16 C20 120.5(4) . . ?
C19 C18 C21 122.0(3) . . ?
C17 C18 C19 117.9(4) . . ?
C17 C18 C21 120.1(4) . . ?
C40 C35 C34 118.7(3) . . ?
C36 C35 C34 121.9(4) . . ?
C36 C35 C40 119.4(4) . . ?
C14 C7 H7 106.0 . . ?
C14 C7 C6 112.6(3) . . ?
C6 C7 H7 106.0 . . ?
C8 C7 C14 111.4(3) . . ?
C8 C7 H7 106.0 . . ?
C8 C7 C6 114.1(3) . . ?
C14 C15 H15 118.6 . . ?
C16 C15 C14 122.9(4) . . ?
C16 C15 H15 118.6 . . ?
N3 C44 C43 109.2(4) . . ?
N3 C44 C45 121.0(4) . . ?
C43 C44 C45 129.8(4) . . ?
C23 C22 C21 122.4(3) . . ?
C23 C22 C27 118.2(4) . . ?
C27 C22 C21 119.4(4) . . ?
C22 C23 H23 119.4 . . ?
C22 C23 C24 121.2(4) . . ?
C24 C23 H23 119.4 . . ?
N2 C42 C41 125.6(4) . . ?
C43 C42 N2 106.3(3) . . ?
C43 C42 C41 127.9(4) . . ?
C1 C6 C7 119.3(4) . . ?
C5 C6 C7 122.9(4) . . ?
C5 C6 C1 117.7(4) . . ?
C13 C8 C7 122.2(4) . . ?
C9 C8 C7 119.7(4) . . ?
C9 C8 C13 118.1(4) . . ?
C22 C27 H27 119.7 . . ?
C26 C27 C22 120.6(4) . . ?
C26 C27 H27 119.7 . . ?
C29 C28 C21 122.5(4) . . ?
C29 C28 C33 118.7(4) . . ?
C33 C28 C21 118.6(4) . . ?
C35 C40 H40 119.7 . . ?
C39 C40 C35 120.7(4) . . ?
C39 C40 H40 119.7 . . ?
C44 C43 H43 126.1 . . ?
C42 C43 C44 107.8(4) . . ?
C42 C43 H43 126.1 . . ?
C23 C24 H24 120.0 . . ?
C25 C24 C23 120.1(4) . . ?
C25 C24 H24 120.0 . . ?
C8 C13 H13 119.6 . . ?
C12 C13 C8 120.8(4) . . ?
C12 C13 H13 119.6 . . ?
C28 C29 H29 119.7 . . ?
C28 C29 C30 120.6(4) . . ?
C30 C29 H29 119.7 . . ?
C24 C25 H25 120.2 . . ?
C26 C25 C24 119.7(4) . . ?
C26 C25 H25 120.2 . . ?
C28 C33 H33 119.5 . . ?
C32 C33 C28 121.0(5) . . ?
C32 C33 H33 119.5 . . ?
C44 C45 H45A 109.5 . . ?
C44 C45 H45B 109.5 . . ?
C44 C45 H45C 109.5 . . ?
H45A C45 H45B 109.5 . . ?
H45A C45 H45C 109.5 . . ?
H45B C45 H45C 109.5 . . ?
C39 C38 H38 120.4 . . ?
C39 C38 C37 119.2(4) . . ?
C37 C38 H38 120.4 . . ?
C35 C36 H36 120.4 . . ?
C37 C36 C35 119.3(4) . . ?
C37 C36 H36 120.4 . . ?
C42 C41 H41A 109.5 . . ?
C42 C41 H41B 109.5 . . ?
C42 C41 H41C 109.5 . . ?
H41A C41 H41B 109.5 . . ?
H41A C41 H41C 109.5 . . ?
H41B C41 H41C 109.5 . . ?
C8 C9 H9 119.6 . . ?
C8 C9 C10 120.8(4) . . ?
C10 C9 H9 119.6 . . ?
C16 C20 H20A 109.5 . . ?
C16 C20 H20B 109.5 . . ?
C16 C20 H20C 109.5 . . ?
H20A C20 H20B 109.5 . . ?
H20A C20 H20C 109.5 . . ?
H20B C20 H20C 109.5 . . ?
C40 C39 C38 120.0(4) . . ?
C40 C39 H39 120.0 . . ?
C38 C39 H39 120.0 . . ?
C27 C26 H26 119.9 . . ?
C25 C26 C27 120.2(4) . . ?
C25 C26 H26 119.9 . . ?
C38 C37 H37 119.3 . . ?
C36 C37 C38 121.4(4) . . ?
C36 C37 H37 119.3 . . ?
C13 C12 H12 119.9 . . ?
C11 C12 C13 120.2(4) . . ?
C11 C12 H12 119.9 . . ?
C9 C10 H10 120.0 . . ?
C11 C10 C9 120.1(4) . . ?
C11 C10 H10 120.0 . . ?
C12 C11 C10 119.9(4) . . ?
C12 C11 H11 120.0 . . ?
C10 C11 H11 120.0 . . ?
C33 C32 H32 119.9 . . ?
C33 C32 C31 120.1(5) . . ?
C31 C32 H32 119.9 . . ?
C29 C30 H30 119.9 . . ?
C31 C30 C29 120.2(5) . . ?
C31 C30 H30 119.9 . . ?
C32 C31 H31 120.3 . . ?
C30 C31 C32 119.4(4) . . ?
C30 C31 H31 120.3 . . ?
C1 C2 H2 120.0 . . ?
C3 C2 H2 120.0 . . ?
C3 C2 C1 120.0(5) . . ?
C6 C1 C2 121.2(5) . . ?
C6 C1 H1 119.4 . . ?
C2 C1 H1 119.4 . . ?
C2 C3 H3 120.7 . . ?
C4 C3 C2 118.6(5) . . ?
C4 C3 H3 120.7 . . ?
C6 C5 H5 119.5 . . ?
C6 C5 C4 121.1(5) . . ?
C4 C5 H5 119.5 . . ?
C3 C4 C5 121.4(5) . . ?
C3 C4 H4 119.3 . . ?
C5 C4 H4 119.3 . . ?
Cl1 C47 H47A 107.5 . . ?
Cl1 C47 H47B 107.5 . . ?
Cl2 C47 Cl1 119.4(7) . . ?
Cl2 C47 H47A 107.5 . . ?
Cl2 C47 H47B 107.5 . . ?
H47A C47 H47B 107.0 . . ?
Cl1 C46 Cl2 120.3(8) . . ?
Cl1 C46 H46A 107.2 . . ?
Cl1 C46 H46B 107.2 . . ?
Cl2 C46 H46A 107.2 . . ?
Cl2 C46 H46B 107.2 . . ?
H46A C46 H46B 106.9 . . ?

loop_
_geom_bond_atom_site_label_1
_geom_bond_atom_site_label_2
_geom_bond_distance
_geom_bond_site_symmetry_2
_geom_bond_publ_flag
Br1 Ni1 2.3732(8) . ?
Ni1 Br2 2.3130(7) . ?
Ni1 N1 2.033(3) . ?
Ni1 N3 1.966(3) . ?
Cl1 C47 1.722(12) . ?
Cl1 C46 1.656(18) . ?
Cl2 C47 1.659(12) . ?
Cl2 C46 1.709(18) . ?
N1 C34 1.287(5) . ?
N1 C19 1.444(5) . ?
N2 N3 1.385(4) . ?
N2 C34 1.417(5) . ?
N2 C42 1.389(5) . ?
N3 C44 1.326(5) . ?
C34 C35 1.485(5) . ?
C14 C19 1.407(5) . ?
C14 C7 1.532(6) . ?
C14 C15 1.391(6) . ?
C19 C18 1.410(6) . ?
C21 H21 1.0000 . ?
C21 C18 1.532(5) . ?
C21 C22 1.538(5) . ?
C21 C28 1.531(5) . ?
C17 H17 0.9500 . ?
C17 C16 1.393(6) . ?
C17 C18 1.397(5) . ?
C16 C15 1.375(6) . ?
C16 C20 1.507(6) . ?
C35 C40 1.399(5) . ?
C35 C36 1.393(6) . ?
C7 H7 1.0000 . ?
C7 C6 1.537(5) . ?
C7 C8 1.517(6) . ?
C15 H15 0.9500 . ?
C44 C43 1.417(6) . ?
C44 C45 1.480(6) . ?
C22 C23 1.383(6) . ?
C22 C27 1.399(6) . ?
C23 H23 0.9500 . ?
C23 C24 1.388(6) . ?
C42 C43 1.358(6) . ?
C42 C41 1.492(6) . ?
C6 C1 1.383(6) . ?
C6 C5 1.361(7) . ?
C8 C13 1.392(6) . ?
C8 C9 1.391(6) . ?
C27 H27 0.9500 . ?
C27 C26 1.394(6) . ?
C28 C29 1.384(6) . ?
C28 C33 1.390(6) . ?
C40 H40 0.9500 . ?
C40 C39 1.383(6) . ?
C43 H43 0.9500 . ?
C24 H24 0.9500 . ?
C24 C25 1.384(6) . ?
C13 H13 0.9500 . ?
C13 C12 1.390(6) . ?
C29 H29 0.9500 . ?
C29 C30 1.395(6) . ?
C25 H25 0.9500 . ?
C25 C26 1.378(7) . ?
C33 H33 0.9500 . ?
C33 C32 1.382(7) . ?
C45 H45A 0.9800 . ?
C45 H45B 0.9800 . ?
C45 H45C 0.9800 . ?
C38 H38 0.9500 . ?
C38 C39 1.387(6) . ?
C38 C37 1.389(6) . ?
C36 H36 0.9500 . ?
C36 C37 1.384(6) . ?
C41 H41A 0.9800 . ?
C41 H41B 0.9800 . ?
C41 H41C 0.9800 . ?
C9 H9 0.9500 . ?
C9 C10 1.394(6) . ?
C20 H20A 0.9800 . ?
C20 H20B 0.9800 . ?
C20 H20C 0.9800 . ?
C39 H39 0.9500 . ?
C26 H26 0.9500 . ?
C37 H37 0.9500 . ?
C12 H12 0.9500 . ?
C12 C11 1.375(7) . ?
C10 H10 0.9500 . ?
C10 C11 1.375(7) . ?
C11 H11 0.9500 . ?
C32 H32 0.9500 . ?
C32 C31 1.387(8) . ?
C30 H30 0.9500 . ?
C30 C31 1.382(7) . ?
C31 H31 0.9500 . ?
C2 H2 0.9500 . ?
C2 C1 1.391(6) . ?
C2 C3 1.371(7) . ?
C1 H1 0.9500 . ?
C3 H3 0.9500 . ?
C3 C4 1.361(8) . ?
C5 H5 0.9500 . ?
C5 C4 1.381(8) . ?
C4 H4 0.9500 . ?
C47 H47A 0.9900 . ?
C47 H47B 0.9900 . ?
C46 H46A 0.9900 . ?
C46 H46B 0.9900 . ?
